data_1538235
loop_
_publ_author_name
'Gronvold, F.'
'Haraldsen, H.'
'Pedersen, B.'
'Tufte, T.'

_publ_section_title
;
 X-ray and magnetic study of vavadium sulfides in the range V5 S4 to V5 S8
;
_journal_name_full 'Revue de Chimie Minerale'
_journal_page_first 215
_journal_page_last 240
_journal_volume 6
_journal_year 1969
_chemical_formula_sum 'S4 V3'
_chemical_name_systematic 'V3 S4'
_space_group_IT_number 12
_symmetry_space_group_name_Hall '-C 2y'
_symmetry_space_group_name_H-M 'C 1 2/m 1'
_cell_angle_alpha 90
_cell_angle_beta 127.71
_cell_angle_gamma 90
_cell_formula_units_Z 2
_cell_length_a 12.616
_cell_length_b 3.284
_cell_length_c 5.689
_cell_volume 186.467
_citation_journal_id_ASTM RVCMA8
_cod_data_source_file Gronvold_RVCMA8_1969_1810.cif
_cod_data_source_block S4V3
_cod_original_cell_volume 186.4667
_cod_database_code 1538235

loop_
_symmetry_equiv_pos_as_xyz
x,y,z
-x,y,-z
-x,-y,-z
x,-y,z
x+1/2,y+1/2,z
-x+1/2,y+1/2,-z
-x+1/2,-y+1/2,-z
x+1/2,-y+1/2,z

loop_
_atom_site_label
_atom_site_type_symbol
_atom_site_fract_x
_atom_site_fract_y
_atom_site_fract_z
_atom_site_occupancy
_atom_site_U_iso_or_equiv
S1 S 0.3366 0 0.0236 1 0.0
V2 V 0.9512 0 0.3052 1 0.0
S2 S 0.3357 0 0.5564 1 0.0
V1 V 0 0 0 1 0.0
